data_7057346
loop_
_publ_author_name
'Bedekovi\'c, Nikola'
'Stilinovi\'c, Vladimir'
'Fri\<s\<ci\'c, Tomislav'
'Cin\<ci\'c, Dominik'

_publ_section_title
;
 Comparison of isomericmeta- andpara-diiodotetrafluorobenzene as halogen
 bond donors in crystal engineering
;
_journal_issue 13
_journal_name_full 'New Journal of Chemistry'
_journal_page_first 10584
_journal_paper_doi 10.1039/C8NJ01368C
_journal_volume 42
_journal_year 2018
_chemical_formula_moiety 'C6 F4 I2, C7 H9 N'
_chemical_formula_sum 'C13 H9 F4 I2 N'
_chemical_formula_weight 509.01
_space_group_crystal_system triclinic
_space_group_IT_number 2
_space_group_name_Hall '-P 1'
_space_group_name_H-M_alt 'P -1'
_symmetry_space_group_name_Hall '-P 1'
_symmetry_space_group_name_H-M 'P -1'
_atom_sites_solution_hydrogens geom
_audit_creation_method SHELXL-2014/7
_audit_update_record
;
2018-04-25 deposited with the CCDC.
2018-04-27 downloaded from the CCDC.
;
_cell_angle_alpha 86.132(8)
_cell_angle_beta 83.927(10)
_cell_angle_gamma 81.238(7)
_cell_formula_units_Z 2
_cell_length_a 8.9694(9)
_cell_length_b 9.0988(7)
_cell_length_c 9.4933(12)
_cell_measurement_reflns_used 4079
_cell_measurement_temperature 295(2)
_cell_measurement_theta_max 37.2907
_cell_measurement_theta_min 4.0110
_cell_volume 760.38(14)
_computing_cell_refinement
;
        CrysAlis RED, Oxford Diffraction Ltd.,
        Version 1.171.32.29 (release 10-06-2008 CrysAlis171 .NET)
        (compiled Jun 10 2008,16:49:55)
;
_computing_data_collection
;
        CrysAlis CCD, Oxford Diffraction Ltd.,
        Version 1.171.32.29 (release 10-06-2008 CrysAlis171 .NET)
        (compiled Jun 10 2008,16:49:55)
;
_computing_data_reduction
;
        CrysAlis RED, Oxford Diffraction Ltd.,
        Version 1.171.32.29 (release 10-06-2008 CrysAlis171 .NET)
        (compiled Jun 10 2008,16:49:55)
;
_computing_molecular_graphics 'MERCURY (C.F. Macrae et al , 2008)'
_computing_publication_material 'SHELXL-2014/7 (Sheldrick, 2014)'
_computing_structure_refinement 'SHELXL-2014/7 (Sheldrick, 2014)'
_computing_structure_solution 'SHELXS-97 (Sheldrick, 1990)'
_diffrn_ambient_temperature 295(2)
_diffrn_detector_area_resol_mean 16.3426
_diffrn_measured_fraction_theta_full 0.985
_diffrn_measured_fraction_theta_max 0.985
_diffrn_measurement_device_type
;
Oxford Diffraction Xcalibur CCD
diffractometer
;
_diffrn_measurement_method 'omega scan'
_diffrn_radiation_type MoK\a
_diffrn_radiation_wavelength 0.71073
_diffrn_reflns_av_R_equivalents 0.0298
_diffrn_reflns_av_unetI/netI 0.0325
_diffrn_reflns_Laue_measured_fraction_full 0.985
_diffrn_reflns_Laue_measured_fraction_max 0.985
_diffrn_reflns_limit_h_max 10
_diffrn_reflns_limit_h_min -9
_diffrn_reflns_limit_k_max 10
_diffrn_reflns_limit_k_min -10
_diffrn_reflns_limit_l_max 11
_diffrn_reflns_limit_l_min -10
_diffrn_reflns_number 5714
_diffrn_reflns_point_group_measured_fraction_full 0.985
_diffrn_reflns_point_group_measured_fraction_max 0.985
_diffrn_reflns_theta_full 24.998
_diffrn_reflns_theta_max 24.998
_diffrn_reflns_theta_min 4.029
_diffrn_source 'Enhance (Mo) X-ray Source'
_exptl_absorpt_coefficient_mu 4.167
_exptl_absorpt_correction_T_max 1.00000
_exptl_absorpt_correction_T_min 0.36963
_exptl_absorpt_correction_type multi-scan
_exptl_absorpt_process_details
;
CrysAlis RED, Oxford Diffraction Ltd.,
Version 1.171.32.29 (release 10-06-2008 CrysAlis171 .NET)
(compiled Jun 10 2008,16:49:55)
Empirical absorption correction using spherical harmonics,
 implemented in SCALE3 ABSPACK scaling algorithm.
;
_exptl_crystal_colour colourless
_exptl_crystal_density_diffrn 2.223
_exptl_crystal_description block
_exptl_crystal_F_000 472
_exptl_crystal_size_max 0.55
_exptl_crystal_size_mid 0.42
_exptl_crystal_size_min 0.38
_refine_diff_density_max 0.883
_refine_diff_density_min -0.803
_refine_diff_density_rms 0.115
_refine_ls_extinction_coef 0.063(2)
_refine_ls_extinction_expression Fc^*^=kFc[1+0.001xFc^2^\l^3^/sin(2\q)]^-1/4^
_refine_ls_extinction_method 'SHELXL-2014/7 (Sheldrick 2014'
_refine_ls_goodness_of_fit_ref 1.084
_refine_ls_hydrogen_treatment constr
_refine_ls_matrix_type full
_refine_ls_number_parameters 184
_refine_ls_number_reflns 2638
_refine_ls_number_restraints 0
_refine_ls_restrained_S_all 1.084
_refine_ls_R_factor_all 0.0446
_refine_ls_R_factor_gt 0.0333
_refine_ls_shift/su_max 0.002
_refine_ls_shift/su_mean 0.000
_refine_ls_structure_factor_coef Fsqd
_refine_ls_weighting_details 'w=1/[\s^2^(Fo^2^)+(0.0540P)^2^] where P=(Fo^2^+2Fc^2^)/3'
_refine_ls_weighting_scheme calc
_refine_ls_wR_factor_gt 0.0850
_refine_ls_wR_factor_ref 0.0886
_reflns_Friedel_coverage 0.000
_reflns_number_gt 2163
_reflns_number_total 2638
_reflns_threshold_expression 'I > 2\s(I)'
_cod_data_source_file c8nj01368c2.cif
_cod_data_source_block I13
_cod_depositor_comments 'Adding full bibliography for 7057346--7057365.cif.'
_cod_database_code 7057346
_shelx_shelxl_version_number 2014/7
_shelx_space_group_comment
;
The symmetry employed for this shelxl refinement is uniquely defined
by the following loop, which should always be used as a source of
symmetry information in preference to the above space-group names.
They are only intended as comments.
;

loop_
_space_group_symop_operation_xyz
'x, y, z'
'-x, -y, -z'

loop_
_atom_site_label
_atom_site_type_symbol
_atom_site_fract_x
_atom_site_fract_y
_atom_site_fract_z
_atom_site_U_iso_or_equiv
_atom_site_adp_type
_atom_site_occupancy
_atom_site_site_symmetry_order
_atom_site_calc_flag
_atom_site_refinement_flags_posn
_atom_site_refinement_flags_adp
I1 I 0.71979(4) 0.48342(4) 0.05477(4) 0.04922(19) Uani 1 1 d . .
I2 I 0.56147(5) 1.12655(4) 0.20325(5) 0.0558(2) Uani 1 1 d . .
F2 F 0.3403(4) 0.9682(4) 0.4278(4) 0.0617(9) Uani 1 1 d . .
F3 F 0.2948(4) 0.6828(4) 0.4763(4) 0.0697(11) Uani 1 1 d . .
F1 F 0.7178(4) 0.8314(3) 0.0594(3) 0.0532(8) Uani 1 1 d . .
F4 F 0.4579(4) 0.4729(4) 0.3160(4) 0.0686(10) Uani 1 1 d . .
N1 N 1.1122(5) -0.2767(6) 0.1360(6) 0.0591(14) Uani 1 1 d . .
C16 C 0.4844(6) 0.6123(5) 0.2889(6) 0.0438(13) Uani 1 1 d . .
C4 C 1.0294(6) -0.0417(6) 0.2370(6) 0.0462(13) Uani 1 1 d . .
C11 C 0.5924(6) 0.6473(6) 0.1815(6) 0.0413(12) Uani 1 1 d . .
C13 C 0.5306(6) 0.9057(5) 0.2410(6) 0.0403(12) Uani 1 1 d . .
C14 C 0.4242(5) 0.8664(6) 0.3464(6) 0.0409(12) Uani 1 1 d . .
C1 C 1.0245(6) -0.3377(7) 0.2381(7) 0.0530(14) Uani 1 1 d . .
H1 H 1.0225 -0.4395 0.2369 0.064 Uiso 1 1 calc R U
C12 C 0.6132(5) 0.7939(5) 0.1621(5) 0.0380(11) Uani 1 1 d . .
C3 C 0.9407(6) -0.1100(6) 0.3424(6) 0.0477(13) Uani 1 1 d . .
H6 H 0.8832 -0.0532 0.4122 0.057 Uiso 1 1 calc R U
C7 C 1.0317(8) 0.1237(7) 0.2315(8) 0.0652(17) Uani 1 1 d . .
H3 H 1.1336 0.1435 0.2069 0.098 Uiso 1 1 calc R U
H5 H 0.9947 0.1616 0.3226 0.098 Uiso 1 1 calc R U
H4 H 0.9682 0.1715 0.1614 0.098 Uiso 1 1 calc R U
C5 C 1.1133(7) -0.1301(7) 0.1372(7) 0.0555(15) Uani 1 1 d . .
H2 H 1.1742 -0.0857 0.0666 0.067 Uiso 1 1 calc R U
C2 C 0.9363(6) -0.2621(6) 0.3456(7) 0.0497(14) Uani 1 1 d . .
C15 C 0.4010(6) 0.7202(7) 0.3724(6) 0.0460(13) Uani 1 1 d . .
C6 C 0.8422(8) -0.3380(9) 0.4609(8) 0.074(2) Uani 1 1 d . .
H7 H 0.8316 -0.4351 0.4328 0.110 Uiso 1 1 calc R U
H9 H 0.7438 -0.2798 0.4764 0.110 Uiso 1 1 calc R U
H8 H 0.8911 -0.3476 0.5469 0.110 Uiso 1 1 calc R U

loop_
_atom_site_aniso_label
_atom_site_aniso_U_11
_atom_site_aniso_U_22
_atom_site_aniso_U_33
_atom_site_aniso_U_23
_atom_site_aniso_U_13
_atom_site_aniso_U_12
I1 0.0523(3) 0.0379(2) 0.0563(3) -0.01492(16) 0.00084(17) -0.00169(15)
I2 0.0746(3) 0.0317(2) 0.0605(3) -0.00228(17) -0.0055(2) -0.00676(17)
F2 0.065(2) 0.0511(18) 0.061(2) -0.0187(16) 0.0181(17) 0.0054(15)
F3 0.067(2) 0.072(2) 0.066(3) 0.0029(19) 0.0290(19) -0.0217(18)
F1 0.0605(18) 0.0481(18) 0.048(2) -0.0039(14) 0.0147(15) -0.0135(14)
F4 0.085(2) 0.0387(17) 0.082(3) -0.0004(17) 0.012(2) -0.0211(17)
N1 0.059(3) 0.059(3) 0.058(3) -0.023(3) 0.001(3) 0.003(2)
C16 0.049(3) 0.032(2) 0.051(4) -0.001(2) -0.003(3) -0.009(2)
C4 0.050(3) 0.045(3) 0.044(3) -0.009(2) -0.008(3) 0.000(2)
C11 0.043(3) 0.036(3) 0.043(3) -0.007(2) 0.000(2) 0.001(2)
C13 0.044(3) 0.033(2) 0.043(3) -0.006(2) -0.004(2) -0.003(2)
C14 0.037(3) 0.043(3) 0.041(3) -0.005(2) 0.004(2) -0.003(2)
C1 0.059(3) 0.047(3) 0.053(4) -0.006(3) -0.011(3) -0.005(3)
C12 0.042(3) 0.039(3) 0.033(3) -0.003(2) 0.000(2) -0.009(2)
C3 0.040(3) 0.056(3) 0.044(3) -0.009(3) 0.003(2) 0.000(2)
C7 0.078(4) 0.058(4) 0.059(4) -0.010(3) 0.001(3) -0.008(3)
C5 0.054(3) 0.058(4) 0.052(4) -0.008(3) 0.012(3) -0.008(3)
C2 0.047(3) 0.052(3) 0.049(4) 0.001(3) -0.006(3) -0.005(3)
C15 0.038(3) 0.059(3) 0.039(3) -0.007(3) 0.007(2) -0.007(2)
C6 0.073(4) 0.082(5) 0.064(5) 0.007(4) 0.002(4) -0.017(4)

loop_
_atom_type_symbol
_atom_type_description
_atom_type_scat_dispersion_real
_atom_type_scat_dispersion_imag
_atom_type_scat_source
C C 0.0033 0.0016 'International Tables Vol C Tables 4.2.6.8 and 6.1.1.4'
H H 0.0000 0.0000 'International Tables Vol C Tables 4.2.6.8 and 6.1.1.4'
N N 0.0061 0.0033 'International Tables Vol C Tables 4.2.6.8 and 6.1.1.4'
F F 0.0171 0.0103 'International Tables Vol C Tables 4.2.6.8 and 6.1.1.4'
I I -0.4742 1.8119 'International Tables Vol C Tables 4.2.6.8 and 6.1.1.4'

loop_
_geom_angle_atom_site_label_1
_geom_angle_atom_site_label_2
_geom_angle_atom_site_label_3
_geom_angle
C1 N1 C5 117.2(5)
F4 C16 C15 117.4(5)
F4 C16 C11 121.1(5)
C15 C16 C11 121.5(5)
C5 C4 C3 117.5(5)
C5 C4 C7 121.4(6)
C3 C4 C7 121.1(5)
C12 C11 C16 117.0(4)
C12 C11 I1 121.4(4)
C16 C11 I1 121.6(4)
C14 C13 C12 117.7(5)
C14 C13 I2 120.3(4)
C12 C13 I2 122.0(4)
F2 C14 C13 121.2(5)
F2 C14 C15 117.6(4)
C13 C14 C15 121.2(5)
N1 C1 C2 125.2(6)
F1 C12 C11 118.5(4)
F1 C12 C13 118.0(5)
C11 C12 C13 123.4(5)
C4 C3 C2 121.0(5)
N1 C5 C4 123.5(6)
C1 C2 C3 115.6(5)
C1 C2 C6 122.8(6)
C3 C2 C6 121.5(6)
F3 C15 C14 120.7(5)
F3 C15 C16 120.2(5)
C14 C15 C16 119.1(5)

loop_
_geom_bond_atom_site_label_1
_geom_bond_atom_site_label_2
_geom_bond_distance
I1 C11 2.100(5)
I2 C13 2.072(5)
F2 C14 1.335(6)
F3 C15 1.360(6)
F1 C12 1.344(6)
F4 C16 1.329(6)
N1 C1 1.329(8)
N1 C5 1.336(8)
C16 C15 1.382(7)
C16 C11 1.385(7)
C4 C5 1.370(7)
C4 C3 1.385(8)
C4 C7 1.505(8)
C11 C12 1.372(7)
C13 C14 1.376(7)
C13 C12 1.379(7)
C14 C15 1.379(8)
C1 C2 1.378(8)
C3 C2 1.389(8)
C2 C6 1.506(10)
